data_4305113
loop_
_publ_author_name
'Olga Buitrago'
'Marta E. G. Mosquera'
'Gerardo Jim\'enez'
'Tom\'as Cuenca'

_publ_contact_author
;      Marta E. G. Mosquera
       Departamento de Qu\'imica Inorg\'anica
       Facultad de Farmacia
       Universidad de Alcal\'a
       Campus Universitario
       28871 Alcal\'a de Henares
       Spain
;
_publ_contact_author_email martaeg.mosquera@uah.es
_publ_contact_author_fax '0034 91 8854683'
_publ_contact_author_phone '0034 91 8854779'
_publ_section_title
;
Organotitanoxanes with Unique Structure among Transition-Element
Organometallic Oxide Derivatives
;
_journal_name_full 'Inorganic Chemistry'
_journal_page_first 3940
_journal_page_last 3942
_journal_paper_doi 10.1021/ic8003646
_journal_volume 47
_journal_year 2008
_chemical_formula_sum 'C50 H86 Cl2 O7 Si4 Ti4'
_chemical_formula_weight 1174.05
_chemical_name_systematic
;
 ?
;
_space_group_IT_number 2
_symmetry_cell_setting triclinic
_symmetry_Int_Tables_number 2
_symmetry_space_group_name_Hall '-P 1'
_symmetry_space_group_name_H-M 'P -1'
_atom_sites_solution_hydrogens geom
_atom_sites_solution_primary direct
_atom_sites_solution_secondary difmap
_audit_creation_method SHELXL-97
_cell_angle_alpha 65.561(7)
_cell_angle_beta 77.952(15)
_cell_angle_gamma 85.307(10)
_cell_formula_units_Z 2
_cell_length_a 12.484(2)
_cell_length_b 15.7680(9)
_cell_length_c 17.217(4)
_cell_measurement_reflns_used 167
_cell_measurement_temperature 200(2)
_cell_measurement_theta_max 21.54
_cell_measurement_theta_min 3.846
_cell_volume 3017.5(9)
_computing_cell_refinement 'Dirax/lsq (Duisenberg & Schreurs, 1989-2000)'
_computing_data_collection 'Collect (Nonius BV, 1997-2000)'
_computing_data_reduction 'EvalCCD (Duisenberg & Schreurs 1990-2000)'
_computing_molecular_graphics 'Ortep-3 for Windows (Farrugia, 1997)'
_computing_publication_material 'WinGX publication routines (Farrugia, 1999)'
_computing_structure_refinement 'SHELXL-97 (Sheldrick, 1997)'
_computing_structure_solution 'SHELXS-86 (Sheldrick, 1986)'
_diffrn_ambient_temperature 200(2)
_diffrn_measured_fraction_theta_full 0.988
_diffrn_measured_fraction_theta_max 0.988
_diffrn_radiation_monochromator graphite
_diffrn_radiation_source 'fine-focus sealed tube'
_diffrn_radiation_type MoK\a
_diffrn_radiation_wavelength 0.71069
_diffrn_reflns_av_R_equivalents 0.0631
_diffrn_reflns_av_sigmaI/netI 0.1098
_diffrn_reflns_limit_h_max 16
_diffrn_reflns_limit_h_min -16
_diffrn_reflns_limit_k_max 19
_diffrn_reflns_limit_k_min -20
_diffrn_reflns_limit_l_max 22
_diffrn_reflns_limit_l_min -22
_diffrn_reflns_number 58326
_diffrn_reflns_theta_full 27.50
_diffrn_reflns_theta_max 27.50
_diffrn_reflns_theta_min 3.18
_exptl_absorpt_coefficient_mu 0.722
_exptl_absorpt_correction_T_max 0.842
_exptl_absorpt_correction_T_min 0.678
_exptl_absorpt_correction_type multi-scan
_exptl_absorpt_process_details
;
 R.H. Blessing, Acta Cryst. (1995), A51, 33-38
;
_exptl_crystal_colour yellow
_exptl_crystal_density_diffrn 1.292
_exptl_crystal_density_method 'not measured'
_exptl_crystal_description prism
_exptl_crystal_F_000 1240
_exptl_crystal_size_max 0.448
_exptl_crystal_size_mid 0.292
_exptl_crystal_size_min 0.24
_refine_diff_density_max 0.742
_refine_diff_density_min -0.624
_refine_diff_density_rms 0.097
_refine_ls_extinction_method none
_refine_ls_goodness_of_fit_ref 1.036
_refine_ls_hydrogen_treatment constr
_refine_ls_matrix_type full
_refine_ls_number_parameters 604
_refine_ls_number_reflns 13709
_refine_ls_number_restraints 0
_refine_ls_restrained_S_all 1.036
_refine_ls_R_factor_all 0.1210
_refine_ls_R_factor_gt 0.0574
_refine_ls_shift/su_max 0.001
_refine_ls_shift/su_mean 0.000
_refine_ls_structure_factor_coef Fsqd
_refine_ls_weighting_details 'calc w=1/[\s^2^(Fo^2^)+(0.0789P)^2^+0.4689P] where P=(Fo^2^+2Fc^2^)/3'
_refine_ls_weighting_scheme calc
_refine_ls_wR_factor_gt 0.1374
_refine_ls_wR_factor_ref 0.1617
_reflns_number_gt 8071
_reflns_number_total 13709
_reflns_threshold_expression >2sigma(I)
_cod_data_source_file ic8003646-file003_3.cif
_cod_data_source_block 4.C6H6
_cod_database_code 4305113

loop_
_symmetry_equiv_pos_as_xyz
'x, y, z'
'-x, -y, -z'

loop_
_atom_site_label
_atom_site_type_symbol
_atom_site_fract_x
_atom_site_fract_y
_atom_site_fract_z
_atom_site_U_iso_or_equiv
_atom_site_adp_type
_atom_site_occupancy
_atom_site_symmetry_multiplicity
_atom_site_calc_flag
_atom_site_refinement_flags
_atom_site_disorder_assembly
_atom_site_disorder_group
Ti1 Ti 0.25850(5) 0.33419(4) 0.75771(4) 0.01866(16) Uani 1 1 d . . .
Ti2 Ti 0.25338(6) 0.16142(4) 0.67017(4) 0.01999(16) Uani 1 1 d . . .
Ti3 Ti 0.01403(6) 0.42546(4) 0.80344(4) 0.02000(16) Uani 1 1 d . . .
Ti4 Ti 0.00049(6) 0.08929(4) 0.68917(4) 0.02193(17) Uani 1 1 d . . .
Si1 Si 0.21261(9) 0.54763(7) 0.61258(7) 0.0246(2) Uani 1 1 d . . .
Si2 Si 0.17503(11) 0.05063(8) 0.53761(7) 0.0329(3) Uani 1 1 d . . .
Si3 Si 0.18592(10) 0.45027(7) 0.91144(7) 0.0269(3) Uani 1 1 d . . .
Si4 Si 0.18074(10) -0.04846(7) 0.82908(7) 0.0266(3) Uani 1 1 d . . .
Cl1 Cl -0.12567(9) 0.34384(7) 0.91555(7) 0.0372(3) Uani 1 1 d . . .
Cl2 Cl -0.13001(10) 0.17822(7) 0.61261(8) 0.0419(3) Uani 1 1 d . . .
O1 O 0.2839(2) 0.24674(16) 0.71057(16) 0.0237(6) Uani 1 1 d . . .
O2 O 0.2554(2) 0.04410(17) 0.75894(16) 0.0256(6) Uani 1 1 d . . .
O3 O 0.2752(2) 0.44972(17) 0.66525(17) 0.0256(6) Uani 1 1 d . . .
O4 O 0.1028(2) 0.17243(16) 0.67210(16) 0.0214(6) Uani 1 1 d . . .
O5 O 0.0883(2) 0.47869(18) 0.85345(18) 0.0293(6) Uani 1 1 d . . .
O6 O 0.0714(2) 0.03029(18) 0.62072(17) 0.0307(7) Uani 1 1 d . . .
O7 O 0.1073(2) 0.33499(16) 0.79421(16) 0.0204(5) Uani 1 1 d . . .
C1 C 0.2365(4) 0.5712(3) 0.4938(3) 0.0394(11) Uani 1 1 d . . .
H1A H 0.3135 0.5793 0.4699 0.059 Uiso 1 1 calc R . .
H1B H 0.1984 0.6268 0.4637 0.059 Uiso 1 1 calc R . .
H1C H 0.2097 0.5196 0.4874 0.059 Uiso 1 1 calc R . .
C2 C 0.2710(4) 0.6498(3) 0.6189(3) 0.0439(12) Uani 1 1 d . . .
H2A H 0.3479 0.6551 0.5944 0.066 Uiso 1 1 calc R . .
H2B H 0.2604 0.6410 0.6786 0.066 Uiso 1 1 calc R . .
H2C H 0.2346 0.7056 0.5870 0.066 Uiso 1 1 calc R . .
C3 C 0.2547(4) 0.5593(3) 0.8948(4) 0.0541(14) Uani 1 1 d . . .
H3A H 0.2904 0.5897 0.8351 0.081 Uiso 1 1 calc R . .
H3B H 0.3080 0.5438 0.9314 0.081 Uiso 1 1 calc R . .
H3C H 0.2010 0.6002 0.9093 0.081 Uiso 1 1 calc R . .
C4 C 0.1194(4) 0.3944(3) 1.0284(3) 0.0477(13) Uani 1 1 d . . .
H4A H 0.0836 0.3378 1.0393 0.072 Uiso 1 1 calc R . .
H4B H 0.0664 0.4361 1.0423 0.072 Uiso 1 1 calc R . .
H4C H 0.1740 0.3804 1.0638 0.072 Uiso 1 1 calc R . .
C5 C 0.2041(4) -0.0755(3) 0.9410(3) 0.0397(11) Uani 1 1 d . . .
H5A H 0.1812 -0.0236 0.9558 0.059 Uiso 1 1 calc R . .
H5B H 0.2805 -0.0869 0.9423 0.059 Uiso 1 1 calc R . .
H5C H 0.1624 -0.1298 0.9820 0.059 Uiso 1 1 calc R . .
C6 C 0.2274(4) -0.1535(3) 0.8065(3) 0.0488(13) Uani 1 1 d . . .
H6A H 0.2165 -0.1434 0.7497 0.073 Uiso 1 1 calc R . .
H6B H 0.1857 -0.2070 0.8493 0.073 Uiso 1 1 calc R . .
H6C H 0.3037 -0.1639 0.8089 0.073 Uiso 1 1 calc R . .
C7 C 0.2332(5) -0.0640(4) 0.5388(4) 0.0647(17) Uani 1 1 d . . .
H7A H 0.2627 -0.0969 0.5905 0.097 Uiso 1 1 calc R . .
H7B H 0.2902 -0.0528 0.4886 0.097 Uiso 1 1 calc R . .
H7C H 0.1762 -0.1008 0.5378 0.097 Uiso 1 1 calc R . .
C8 C 0.1203(5) 0.1107(4) 0.4349(3) 0.0668(18) Uani 1 1 d . . .
H8A H 0.0679 0.0710 0.4326 0.100 Uiso 1 1 calc R . .
H8B H 0.1795 0.1242 0.3858 0.100 Uiso 1 1 calc R . .
H8C H 0.0856 0.1678 0.4337 0.100 Uiso 1 1 calc R . .
C11 C 0.2834(3) 0.3677(3) 0.8767(2) 0.0244(8) Uani 1 1 d . . .
C12 C 0.2683(3) 0.2678(3) 0.9098(2) 0.0265(9) Uani 1 1 d . . .
C13 C 0.3570(4) 0.2302(3) 0.8690(3) 0.0305(9) Uani 1 1 d . . .
C14 C 0.4286(3) 0.3055(3) 0.8084(3) 0.0310(9) Uani 1 1 d . . .
C15 C 0.3854(3) 0.3893(3) 0.8144(3) 0.0272(9) Uani 1 1 d . . .
C16 C 0.4423(4) 0.4825(3) 0.7636(3) 0.0403(11) Uani 1 1 d . . .
H16A H 0.3991 0.5293 0.7775 0.061 Uiso 1 1 calc R . .
H16B H 0.4510 0.4980 0.7025 0.061 Uiso 1 1 calc R . .
H16C H 0.5129 0.4793 0.7784 0.061 Uiso 1 1 calc R . .
C17 C 0.5359(4) 0.2959(4) 0.7526(3) 0.0484(13) Uani 1 1 d . . .
H17A H 0.5460 0.2321 0.7604 0.073 Uiso 1 1 calc R . .
H17B H 0.5951 0.3151 0.7695 0.073 Uiso 1 1 calc R . .
H17C H 0.5347 0.3344 0.6926 0.073 Uiso 1 1 calc R . .
C18 C 0.3772(4) 0.1281(3) 0.8871(3) 0.0454(12) Uani 1 1 d . . .
H18A H 0.4434 0.1221 0.8497 0.068 Uiso 1 1 calc R . .
H18B H 0.3168 0.1033 0.8765 0.068 Uiso 1 1 calc R . .
H18C H 0.3844 0.0943 0.9467 0.068 Uiso 1 1 calc R . .
C19 C 0.1741(4) 0.2109(3) 0.9792(3) 0.0386(11) Uani 1 1 d . . .
H19A H 0.1241 0.2515 0.9976 0.058 Uiso 1 1 calc R . .
H19B H 0.2022 0.1660 1.0280 0.058 Uiso 1 1 calc R . .
H19C H 0.1364 0.1791 0.9556 0.058 Uiso 1 1 calc R . .
C21 C 0.2797(4) 0.1263(3) 0.5454(2) 0.0267(9) Uani 1 1 d . . .
C22 C 0.3781(3) 0.0973(3) 0.5806(2) 0.0272(9) Uani 1 1 d . . .
C23 C 0.4309(3) 0.1780(3) 0.5743(3) 0.0289(9) Uani 1 1 d . . .
C24 C 0.3679(4) 0.2577(3) 0.5328(3) 0.0320(10) Uani 1 1 d . . .
C25 C 0.2756(4) 0.2268(3) 0.5148(2) 0.0291(9) Uani 1 1 d . . .
C26 C 0.1889(4) 0.2898(3) 0.4705(3) 0.0409(11) Uani 1 1 d . . .
H26A H 0.1355 0.2529 0.4653 0.061 Uiso 1 1 calc R . .
H26B H 0.2223 0.3332 0.4137 0.061 Uiso 1 1 calc R . .
H26C H 0.1537 0.3232 0.5045 0.061 Uiso 1 1 calc R . .
C27 C 0.3971(4) 0.3580(3) 0.5096(3) 0.0465(13) Uani 1 1 d . . .
H27A H 0.4633 0.3596 0.5290 0.070 Uiso 1 1 calc R . .
H27B H 0.3387 0.3854 0.5375 0.070 Uiso 1 1 calc R . .
H27C H 0.4076 0.3924 0.4478 0.070 Uiso 1 1 calc R . .
C28 C 0.5379(4) 0.1772(4) 0.6030(3) 0.0480(12) Uani 1 1 d . . .
H28A H 0.5621 0.1142 0.6295 0.072 Uiso 1 1 calc R . .
H28B H 0.5272 0.2050 0.6443 0.072 Uiso 1 1 calc R . .
H28C H 0.5922 0.2121 0.5534 0.072 Uiso 1 1 calc R . .
C29 C 0.4240(4) 0.0012(3) 0.6189(3) 0.0395(11) Uani 1 1 d . . .
H29A H 0.4908 0.0041 0.6370 0.059 Uiso 1 1 calc R . .
H29B H 0.4387 -0.0245 0.5760 0.059 Uiso 1 1 calc R . .
H29C H 0.3720 -0.0377 0.6681 0.059 Uiso 1 1 calc R . .
C31 C 0.0609(3) 0.5322(2) 0.6601(2) 0.0237(8) Uani 1 1 d . . .
C32 C -0.0070(3) 0.4619(2) 0.6588(2) 0.0238(8) Uani 1 1 d . . .
C33 C -0.1136(3) 0.4657(3) 0.7047(2) 0.0259(9) Uani 1 1 d . . .
C34 C -0.1169(3) 0.5409(3) 0.7324(3) 0.0272(9) Uani 1 1 d . . .
C35 C -0.0121(4) 0.5820(3) 0.7043(2) 0.0273(9) Uani 1 1 d . . .
C36 C 0.0169(4) 0.6645(3) 0.7194(3) 0.0395(11) Uani 1 1 d . . .
H36A H 0.0928 0.6801 0.6951 0.059 Uiso 1 1 calc R . .
H36B H 0.0038 0.6489 0.7808 0.059 Uiso 1 1 calc R . .
H36C H -0.0275 0.7167 0.6921 0.059 Uiso 1 1 calc R . .
C37 C -0.2188(4) 0.5689(3) 0.7817(3) 0.0438(12) Uani 1 1 d . . .
H37A H -0.2786 0.5288 0.7915 0.066 Uiso 1 1 calc R . .
H37B H -0.2369 0.6322 0.7482 0.066 Uiso 1 1 calc R . .
H37C H -0.2055 0.5634 0.8365 0.066 Uiso 1 1 calc R . .
C38 C -0.2117(4) 0.4064(3) 0.7196(3) 0.0398(11) Uani 1 1 d . . .
H38A H -0.2737 0.4241 0.7531 0.060 Uiso 1 1 calc R . .
H38B H -0.1954 0.3419 0.7506 0.060 Uiso 1 1 calc R . .
H38C H -0.2280 0.4156 0.6646 0.060 Uiso 1 1 calc R . .
C39 C 0.0314(4) 0.3948(3) 0.6163(3) 0.0290(9) Uani 1 1 d . . .
H39A H 0.1072 0.4064 0.5891 0.044 Uiso 1 1 calc R . .
H39B H -0.0114 0.4034 0.5732 0.044 Uiso 1 1 calc R . .
H39C H 0.0225 0.3320 0.6596 0.044 Uiso 1 1 calc R . .
C41 C 0.0312(3) -0.0199(2) 0.8219(2) 0.0249(9) Uani 1 1 d . . .
C42 C -0.0480(4) -0.0626(2) 0.7988(2) 0.0278(9) Uani 1 1 d . . .
C43 C -0.1464(4) -0.0120(3) 0.7981(3) 0.0299(9) Uani 1 1 d . . .
C44 C -0.1324(3) 0.0621(3) 0.8235(2) 0.0272(9) Uani 1 1 d . . .
C45 C -0.0253(3) 0.0563(2) 0.8403(2) 0.0228(8) Uani 1 1 d . . .
C46 C 0.0242(3) 0.1184(3) 0.8708(3) 0.0272(9) Uani 1 1 d . . .
H46A H 0.0983 0.0996 0.8766 0.041 Uiso 1 1 calc R . .
H46B H -0.0178 0.1132 0.9261 0.041 Uiso 1 1 calc R . .
H46C H 0.0237 0.1818 0.8292 0.041 Uiso 1 1 calc R . .
C47 C -0.2202(4) 0.1300(3) 0.8343(3) 0.0405(11) Uani 1 1 d . . .
H47A H -0.2853 0.1179 0.8190 0.061 Uiso 1 1 calc R . .
H47B H -0.1953 0.1924 0.7970 0.061 Uiso 1 1 calc R . .
H47C H -0.2360 0.1230 0.8936 0.061 Uiso 1 1 calc R . .
C48 C -0.2524(4) -0.0320(3) 0.7791(3) 0.0487(13) Uani 1 1 d . . .
H48A H -0.3059 0.0138 0.7838 0.073 Uiso 1 1 calc R . .
H48B H -0.2787 -0.0928 0.8201 0.073 Uiso 1 1 calc R . .
H48C H -0.2396 -0.0296 0.7212 0.073 Uiso 1 1 calc R . .
C49 C -0.0310(4) -0.1476(3) 0.7774(3) 0.0404(12) Uani 1 1 d . . .
H49A H 0.0422 -0.1703 0.7816 0.061 Uiso 1 1 calc R . .
H49B H -0.0421 -0.1309 0.7193 0.061 Uiso 1 1 calc R . .
H49C H -0.0824 -0.1954 0.8176 0.061 Uiso 1 1 calc R . .
C1H C 0.4846(6) 0.2453(4) 0.3219(4) 0.085(2) Uani 1 1 d . . .
H1H1 H 0.4611 0.1991 0.3798 0.127 Uiso 1 1 calc R . .
H1H2 H 0.4625 0.3058 0.3198 0.127 Uiso 1 1 calc R . .
H1H3 H 0.5629 0.2436 0.3058 0.127 Uiso 1 1 calc R . .
C2H C 0.4338(6) 0.2256(4) 0.2605(5) 0.084(2) Uani 1 1 d . . .
H2H1 H 0.3547 0.2257 0.2777 0.101 Uiso 1 1 calc R . .
H2H2 H 0.4556 0.1641 0.2632 0.101 Uiso 1 1 calc R . .
C3H C 0.4682(6) 0.2985(5) 0.1659(5) 0.093(2) Uani 1 1 d . . .
H3H1 H 0.4501 0.3595 0.1659 0.111 Uiso 1 1 calc R . .
H3H2 H 0.5473 0.2962 0.1501 0.111 Uiso 1 1 calc R . .
C4H C 0.4202(10) 0.2920(10) 0.0936(13) 0.250(12) Uani 1 1 d . . .
H4H1 H 0.3472 0.2652 0.1177 0.300 Uiso 1 1 calc R . .
H4H2 H 0.4139 0.3541 0.0495 0.300 Uiso 1 1 calc R . .
C5H C 0.4836(15) 0.2385(11) 0.0556(14) 0.250(10) Uani 1 1 d . . .
H5H1 H 0.4389 0.2123 0.0311 0.299 Uiso 1 1 calc R . .
H5H2 H 0.5166 0.1878 0.0986 0.299 Uiso 1 1 calc R . .
C6H C 0.5702(9) 0.3002(12) -0.0140(6) 0.222(9) Uani 1 1 d . . .
H6H1 H 0.6108 0.2666 -0.0459 0.334 Uiso 1 1 calc R . .
H6H2 H 0.6187 0.3202 0.0117 0.334 Uiso 1 1 calc R . .
H6H3 H 0.5367 0.3536 -0.0527 0.334 Uiso 1 1 calc R . .

loop_
_atom_site_aniso_label
_atom_site_aniso_U_11
_atom_site_aniso_U_22
_atom_site_aniso_U_33
_atom_site_aniso_U_23
_atom_site_aniso_U_13
_atom_site_aniso_U_12
Ti1 0.0188(4) 0.0190(3) 0.0187(3) -0.0082(3) -0.0037(3) 0.0005(3)
Ti2 0.0252(4) 0.0177(3) 0.0148(3) -0.0069(3) 0.0008(3) 0.0023(3)
Ti3 0.0222(4) 0.0201(3) 0.0180(3) -0.0086(3) -0.0034(3) 0.0024(3)
Ti4 0.0288(4) 0.0190(3) 0.0179(3) -0.0077(3) -0.0033(3) -0.0009(3)
Si1 0.0298(6) 0.0195(5) 0.0201(5) -0.0057(4) -0.0003(5) -0.0016(4)
Si2 0.0447(8) 0.0356(6) 0.0224(6) -0.0180(5) -0.0011(5) -0.0017(5)
Si3 0.0314(7) 0.0303(6) 0.0250(6) -0.0166(5) -0.0065(5) -0.0002(5)
Si4 0.0350(7) 0.0183(5) 0.0198(6) -0.0039(4) -0.0011(5) 0.0043(4)
Cl1 0.0293(6) 0.0408(6) 0.0288(5) -0.0067(4) 0.0054(5) -0.0006(4)
Cl2 0.0409(7) 0.0389(6) 0.0411(6) -0.0075(5) -0.0181(5) 0.0037(5)
O1 0.0234(15) 0.0223(13) 0.0253(14) -0.0111(11) -0.0016(12) 0.0009(11)
O2 0.0281(16) 0.0235(13) 0.0201(14) -0.0063(11) -0.0007(12) 0.0037(11)
O3 0.0252(15) 0.0242(13) 0.0236(14) -0.0075(11) -0.0003(12) -0.0029(11)
O4 0.0263(15) 0.0199(12) 0.0174(13) -0.0083(10) -0.0019(11) 0.0019(10)
O5 0.0350(17) 0.0301(14) 0.0311(16) -0.0189(12) -0.0131(13) 0.0077(12)
O6 0.0441(19) 0.0277(14) 0.0231(15) -0.0151(12) 0.0002(13) -0.0049(12)
O7 0.0206(14) 0.0172(12) 0.0227(14) -0.0077(10) -0.0029(11) -0.0013(10)
C1 0.050(3) 0.033(2) 0.021(2) -0.0017(18) -0.001(2) 0.007(2)
C2 0.046(3) 0.026(2) 0.055(3) -0.013(2) -0.003(2) -0.007(2)
C3 0.055(3) 0.057(3) 0.070(4) -0.047(3) -0.006(3) -0.007(3)
C4 0.056(3) 0.058(3) 0.028(3) -0.020(2) -0.008(2) 0.019(3)
C5 0.044(3) 0.036(2) 0.027(2) -0.0006(19) -0.007(2) 0.002(2)
C6 0.059(3) 0.025(2) 0.050(3) -0.012(2) 0.005(3) 0.007(2)
C7 0.073(4) 0.058(3) 0.089(5) -0.060(3) -0.008(3) 0.005(3)
C8 0.084(5) 0.088(4) 0.027(3) -0.016(3) -0.013(3) -0.029(3)
C11 0.024(2) 0.030(2) 0.024(2) -0.0133(17) -0.0100(17) -0.0013(16)
C12 0.030(2) 0.030(2) 0.020(2) -0.0072(16) -0.0110(18) -0.0028(17)
C13 0.034(3) 0.031(2) 0.032(2) -0.0140(18) -0.018(2) 0.0055(18)
C14 0.023(2) 0.042(2) 0.035(2) -0.021(2) -0.0104(19) 0.0032(18)
C15 0.023(2) 0.031(2) 0.032(2) -0.0147(18) -0.0088(18) -0.0030(17)
C16 0.036(3) 0.045(3) 0.040(3) -0.017(2) -0.004(2) -0.011(2)
C17 0.030(3) 0.069(3) 0.059(3) -0.041(3) -0.005(2) 0.004(2)
C18 0.060(3) 0.033(2) 0.048(3) -0.017(2) -0.023(3) 0.016(2)
C19 0.051(3) 0.038(2) 0.023(2) -0.0073(18) -0.007(2) -0.009(2)
C21 0.040(3) 0.026(2) 0.0130(18) -0.0093(15) 0.0014(18) 0.0015(17)
C22 0.035(2) 0.028(2) 0.0149(19) -0.0091(16) 0.0033(18) 0.0022(17)
C23 0.027(2) 0.033(2) 0.022(2) -0.0131(17) 0.0098(18) 0.0010(17)
C24 0.041(3) 0.025(2) 0.022(2) -0.0095(17) 0.0118(19) -0.0017(18)
C25 0.038(3) 0.029(2) 0.0139(19) -0.0073(16) 0.0025(18) 0.0075(18)
C26 0.055(3) 0.041(2) 0.021(2) -0.0092(19) -0.006(2) 0.012(2)
C27 0.052(3) 0.033(2) 0.045(3) -0.016(2) 0.015(2) -0.011(2)
C28 0.039(3) 0.056(3) 0.052(3) -0.028(3) 0.000(2) 0.004(2)
C29 0.045(3) 0.034(2) 0.037(3) -0.017(2) 0.001(2) 0.012(2)
C31 0.031(2) 0.0192(18) 0.0191(19) -0.0068(15) -0.0047(17) 0.0018(16)
C32 0.028(2) 0.0237(19) 0.0192(19) -0.0069(15) -0.0091(17) 0.0065(16)
C33 0.024(2) 0.034(2) 0.0184(19) -0.0094(16) -0.0047(17) 0.0021(17)
C34 0.026(2) 0.032(2) 0.024(2) -0.0125(17) -0.0070(18) 0.0118(17)
C35 0.037(3) 0.0217(19) 0.022(2) -0.0076(16) -0.0078(18) 0.0074(17)
C36 0.053(3) 0.029(2) 0.037(3) -0.0171(19) -0.005(2) 0.008(2)
C37 0.038(3) 0.054(3) 0.041(3) -0.023(2) -0.009(2) 0.017(2)
C38 0.029(3) 0.058(3) 0.035(3) -0.021(2) -0.007(2) -0.006(2)
C39 0.038(3) 0.029(2) 0.022(2) -0.0118(17) -0.0067(19) 0.0007(18)
C41 0.039(2) 0.0167(18) 0.0166(19) -0.0063(15) -0.0004(17) -0.0012(16)
C42 0.042(3) 0.0183(18) 0.018(2) -0.0037(15) 0.0006(18) -0.0085(17)
C43 0.033(2) 0.032(2) 0.023(2) -0.0097(17) -0.0010(19) -0.0118(18)
C44 0.031(2) 0.027(2) 0.020(2) -0.0068(16) -0.0021(18) -0.0011(17)
C45 0.032(2) 0.0166(17) 0.0166(19) -0.0055(14) 0.0014(17) -0.0036(15)
C46 0.032(2) 0.025(2) 0.027(2) -0.0138(17) -0.0037(18) 0.0005(17)
C47 0.033(3) 0.053(3) 0.041(3) -0.026(2) -0.006(2) 0.009(2)
C48 0.048(3) 0.054(3) 0.049(3) -0.022(2) -0.008(3) -0.021(2)
C49 0.067(3) 0.022(2) 0.034(2) -0.0134(18) -0.007(2) -0.009(2)
C1H 0.112(6) 0.067(4) 0.065(4) -0.034(3) 0.019(4) 0.000(4)
C2H 0.072(5) 0.057(4) 0.112(6) -0.029(4) -0.010(4) 0.016(3)
C3H 0.070(5) 0.084(5) 0.113(7) -0.038(5) 0.005(5) -0.006(4)
C4H 0.106(9) 0.240(16) 0.59(4) -0.33(2) -0.154(15) 0.071(10)
C5H 0.221(19) 0.193(15) 0.36(3) -0.072(17) -0.21(2) 0.039(14)
C6H 0.120(10) 0.44(2) 0.069(7) -0.048(10) -0.013(6) -0.124(13)

loop_
_atom_type_symbol
_atom_type_description
_atom_type_scat_dispersion_real
_atom_type_scat_dispersion_imag
_atom_type_scat_source
C C 0.0033 0.0016 'International Tables Vol C Tables 4.2.6.8 and 6.1.1.4'
H H 0.0000 0.0000 'International Tables Vol C Tables 4.2.6.8 and 6.1.1.4'
O O 0.0106 0.0060 'International Tables Vol C Tables 4.2.6.8 and 6.1.1.4'
Si Si 0.0817 0.0704 'International Tables Vol C Tables 4.2.6.8 and 6.1.1.4'
Cl Cl 0.1484 0.1585 'International Tables Vol C Tables 4.2.6.8 and 6.1.1.4'
Ti Ti 0.2776 0.4457 'International Tables Vol C Tables 4.2.6.8 and 6.1.1.4'

loop_
_geom_angle_atom_site_label_1
_geom_angle_atom_site_label_2
_geom_angle_atom_site_label_3
_geom_angle
_geom_angle_site_symmetry_1
_geom_angle_site_symmetry_3
_geom_angle_publ_flag
O1 Ti1 O3 106.59(12) . . ?
O1 Ti1 O7 105.44(11) . . ?
O3 Ti1 O7 98.91(11) . . ?
O1 Ti1 C11 143.82(12) . . ?
O3 Ti1 C11 102.98(12) . . ?
O7 Ti1 C11 89.91(12) . . ?
O1 Ti1 C14 94.01(13) . . ?
O3 Ti1 C14 105.31(14) . . ?
O7 Ti1 C14 143.04(13) . . ?
C11 Ti1 C14 57.90(14) . . ?
O1 Ti1 C15 127.37(13) . . ?
O3 Ti1 C15 86.25(13) . . ?
O7 Ti1 C15 123.06(12) . . ?
C11 Ti1 C15 34.97(13) . . ?
C14 Ti1 C15 34.40(13) . . ?
O1 Ti1 C12 112.09(12) . . ?
O3 Ti1 C12 137.99(12) . . ?
O7 Ti1 C12 86.30(13) . . ?
C11 Ti1 C12 35.07(12) . . ?
C14 Ti1 C12 57.07(14) . . ?
C15 Ti1 C12 57.43(13) . . ?
O1 Ti1 C13 86.27(12) . . ?
O3 Ti1 C13 139.55(13) . . ?
O7 Ti1 C13 114.70(13) . . ?
C11 Ti1 C13 57.58(13) . . ?
C14 Ti1 C13 34.49(14) . . ?
C15 Ti1 C13 57.14(13) . . ?
C12 Ti1 C13 33.80(14) . . ?
O1 Ti1 Ti3 125.31(9) . . ?
O3 Ti1 Ti3 80.76(9) . . ?
O7 Ti1 Ti3 23.56(7) . . ?
C11 Ti1 Ti3 79.49(10) . . ?
C14 Ti1 Ti3 137.35(10) . . ?
C15 Ti1 Ti3 106.89(10) . . ?
C12 Ti1 Ti3 89.80(10) . . ?
C13 Ti1 Ti3 123.18(11) . . ?
O2 Ti2 O1 107.48(12) . . ?
O2 Ti2 O4 99.13(12) . . ?
O1 Ti2 O4 104.50(11) . . ?
O2 Ti2 C21 101.94(12) . . ?
O1 Ti2 C21 144.24(13) . . ?
O4 Ti2 C21 90.16(13) . . ?
O2 Ti2 C25 137.14(12) . . ?
O1 Ti2 C25 112.18(13) . . ?
O4 Ti2 C25 86.31(13) . . ?
C21 Ti2 C25 35.25(13) . . ?
O2 Ti2 C22 85.58(12) . . ?
O1 Ti2 C22 127.91(13) . . ?
O4 Ti2 C22 123.36(13) . . ?
C21 Ti2 C22 34.88(14) . . ?
C25 Ti2 C22 57.41(13) . . ?
O2 Ti2 C23 104.90(13) . . ?
O1 Ti2 C23 94.47(13) . . ?
O4 Ti2 C23 143.17(13) . . ?
C21 Ti2 C23 58.01(14) . . ?
C25 Ti2 C23 57.14(14) . . ?
C22 Ti2 C23 34.42(13) . . ?
O2 Ti2 C24 138.76(13) . . ?
O1 Ti2 C24 86.33(13) . . ?
O4 Ti2 C24 115.10(14) . . ?
C21 Ti2 C24 57.99(14) . . ?
C25 Ti2 C24 34.30(15) . . ?
C22 Ti2 C24 56.99(13) . . ?
C23 Ti2 C24 34.13(14) . . ?
O2 Ti2 Ti4 80.50(9) . . ?
O1 Ti2 Ti4 124.11(9) . . ?
O4 Ti2 Ti4 23.55(7) . . ?
C21 Ti2 Ti4 80.09(11) . . ?
C25 Ti2 Ti4 90.24(11) . . ?
C22 Ti2 Ti4 107.55(10) . . ?
C23 Ti2 Ti4 138.06(10) . . ?
C24 Ti2 Ti4 124.09(11) . . ?
O7 Ti3 O5 101.66(12) . . ?
O7 Ti3 Cl1 103.15(9) . . ?
O5 Ti3 Cl1 103.39(10) . . ?
O7 Ti3 C31 96.96(13) . . ?
O5 Ti3 C31 98.55(13) . . ?
Cl1 Ti3 C31 146.34(11) . . ?
O7 Ti3 C32 87.45(12) . . ?
O5 Ti3 C32 134.66(13) . . ?
Cl1 Ti3 C32 117.74(11) . . ?
C31 Ti3 C32 36.12(13) . . ?
O7 Ti3 C35 132.49(13) . . ?
O5 Ti3 C35 85.25(13) . . ?
Cl1 Ti3 C35 121.06(11) . . ?
C31 Ti3 C35 35.92(13) . . ?
C32 Ti3 C35 58.21(13) . . ?
O7 Ti3 C33 112.00(12) . . ?
O5 Ti3 C33 140.71(12) . . ?
Cl1 Ti3 C33 88.49(10) . . ?
C31 Ti3 C33 58.79(14) . . ?
C32 Ti3 C33 34.07(13) . . ?
C35 Ti3 C33 57.24(13) . . ?
O7 Ti3 C34 144.26(12) . . ?
O5 Ti3 C34 107.11(12) . . ?
Cl1 Ti3 C34 90.49(11) . . ?
C31 Ti3 C34 58.49(14) . . ?
C32 Ti3 C34 57.20(13) . . ?
C35 Ti3 C34 33.80(14) . . ?
C33 Ti3 C34 34.48(13) . . ?
O7 Ti3 Ti1 24.37(8) . . ?
O5 Ti3 Ti1 83.89(9) . . ?
Cl1 Ti3 Ti1 123.96(4) . . ?
C31 Ti3 Ti1 83.25(10) . . ?
C32 Ti3 Ti1 88.14(10) . . ?
C35 Ti3 Ti1 114.86(11) . . ?
C33 Ti3 Ti1 120.31(10) . . ?
C34 Ti3 Ti1 141.05(10) . . ?
O4 Ti4 O6 101.16(12) . . ?
O4 Ti4 C41 97.52(13) . . ?
O6 Ti4 C41 98.38(13) . . ?
O4 Ti4 Cl2 104.18(9) . . ?
O6 Ti4 Cl2 103.44(10) . . ?
C41 Ti4 Cl2 145.34(11) . . ?
O4 Ti4 C45 86.78(12) . . ?
O6 Ti4 C45 134.39(13) . . ?
C41 Ti4 C45 36.11(12) . . ?
Cl2 Ti4 C45 118.12(10) . . ?
O4 Ti4 C42 133.06(13) . . ?
O6 Ti4 C42 86.36(13) . . ?
C41 Ti4 C42 35.77(13) . . ?
Cl2 Ti4 C42 119.12(11) . . ?
C45 Ti4 C42 58.19(12) . . ?
O4 Ti4 C44 110.74(12) . . ?
O6 Ti4 C44 142.14(12) . . ?
C41 Ti4 C44 58.53(14) . . ?
Cl2 Ti4 C44 88.32(10) . . ?
C45 Ti4 C44 33.98(13) . . ?
C42 Ti4 C44 57.05(13) . . ?
O4 Ti4 C43 143.20(12) . . ?
O6 Ti4 C43 109.08(13) . . ?
C41 Ti4 C43 58.32(14) . . ?
Cl2 Ti4 C43 88.94(11) . . ?
C45 Ti4 C43 57.09(13) . . ?
C42 Ti4 C43 33.85(14) . . ?
C44 Ti4 C43 34.24(13) . . ?
O4 Ti4 Ti2 24.53(8) . . ?
O6 Ti4 Ti2 83.47(9) . . ?
C41 Ti4 Ti2 83.45(11) . . ?
Cl2 Ti4 Ti2 125.28(4) . . ?
C45 Ti4 Ti2 87.08(10) . . ?
C42 Ti4 Ti2 115.44(11) . . ?
C44 Ti4 Ti2 118.94(10) . . ?
C43 Ti4 Ti2 140.66(10) . . ?
O3 Si1 C31 108.14(15) . . ?
O3 Si1 C1 109.47(17) . . ?
C31 Si1 C1 109.7(2) . . ?
O3 Si1 C2 111.03(19) . . ?
C31 Si1 C2 112.09(19) . . ?
C1 Si1 C2 106.4(2) . . ?
O6 Si2 C8 108.1(2) . . ?
O6 Si2 C21 108.54(15) . . ?
C8 Si2 C21 111.2(2) . . ?
O6 Si2 C7 109.1(2) . . ?
C8 Si2 C7 106.9(3) . . ?
C21 Si2 C7 112.9(2) . . ?
O5 Si3 C3 108.8(2) . . ?
O5 Si3 C4 107.7(2) . . ?
C3 Si3 C4 107.3(2) . . ?
O5 Si3 C11 107.95(15) . . ?
C3 Si3 C11 113.0(2) . . ?
C4 Si3 C11 111.84(19) . . ?
O2 Si4 C5 108.70(18) . . ?
O2 Si4 C6 110.54(19) . . ?
C5 Si4 C6 106.1(2) . . ?
O2 Si4 C41 108.01(15) . . ?
C5 Si4 C41 111.0(2) . . ?
C6 Si4 C41 112.4(2) . . ?
Ti1 O1 Ti2 158.63(16) . . ?
Si4 O2 Ti2 145.18(18) . . ?
Si1 O3 Ti1 145.23(17) . . ?
Ti4 O4 Ti2 131.92(13) . . ?
Si3 O5 Ti3 138.28(16) . . ?
Si2 O6 Ti4 138.29(16) . . ?
Ti3 O7 Ti1 132.07(13) . . ?
C12 C11 C15 106.3(3) . . ?
C12 C11 Si3 125.3(3) . . ?
C15 C11 Si3 128.4(3) . . ?
C12 C11 Ti1 72.9(2) . . ?
C15 C11 Ti1 72.8(2) . . ?
Si3 C11 Ti1 119.81(18) . . ?
C13 C12 C11 109.1(4) . . ?
C13 C12 C19 124.6(4) . . ?
C11 C12 C19 126.3(4) . . ?
C13 C12 Ti1 74.0(2) . . ?
C11 C12 Ti1 72.0(2) . . ?
C19 C12 Ti1 121.4(3) . . ?
C12 C13 C14 107.9(3) . . ?
C12 C13 C18 126.9(4) . . ?
C14 C13 C18 125.2(4) . . ?
C12 C13 Ti1 72.2(2) . . ?
C14 C13 Ti1 71.5(2) . . ?
C18 C13 Ti1 123.6(3) . . ?
C15 C14 C13 108.4(4) . . ?
C15 C14 C17 126.0(4) . . ?
C13 C14 C17 125.5(4) . . ?
C15 C14 Ti1 73.1(2) . . ?
C13 C14 Ti1 74.0(2) . . ?
C17 C14 Ti1 122.3(3) . . ?
C14 C15 C11 108.3(3) . . ?
C14 C15 C16 123.3(4) . . ?
C11 C15 C16 128.3(4) . . ?
C14 C15 Ti1 72.5(2) . . ?
C11 C15 Ti1 72.2(2) . . ?
C16 C15 Ti1 121.9(3) . . ?
C22 C21 C25 106.4(3) . . ?
C22 C21 Si2 128.1(3) . . ?
C25 C21 Si2 125.5(3) . . ?
C22 C21 Ti2 73.8(2) . . ?
C25 C21 Ti2 72.9(2) . . ?
Si2 C21 Ti2 119.23(19) . . ?
C21 C22 C23 108.7(3) . . ?
C21 C22 C29 129.0(4) . . ?
C23 C22 C29 122.4(4) . . ?
C21 C22 Ti2 71.3(2) . . ?
C23 C22 Ti2 73.3(2) . . ?
C29 C22 Ti2 121.4(3) . . ?
C24 C23 C22 107.9(4) . . ?
C24 C23 C28 127.0(4) . . ?
C22 C23 C28 125.0(4) . . ?
C24 C23 Ti2 73.0(2) . . ?
C22 C23 Ti2 72.3(2) . . ?
C28 C23 Ti2 122.9(3) . . ?
C25 C24 C23 108.2(3) . . ?
C25 C24 C27 126.3(4) . . ?
C23 C24 C27 125.5(4) . . ?
C25 C24 Ti2 71.5(2) . . ?
C23 C24 Ti2 72.9(2) . . ?
C27 C24 Ti2 122.7(3) . . ?
C24 C25 C21 108.7(4) . . ?
C24 C25 C26 124.8(4) . . ?
C21 C25 C26 126.4(4) . . ?
C24 C25 Ti2 74.2(2) . . ?
C21 C25 Ti2 71.9(2) . . ?
C26 C25 Ti2 120.3(3) . . ?
C32 C31 C35 105.7(3) . . ?
C32 C31 Si1 123.9(3) . . ?
C35 C31 Si1 130.5(3) . . ?
C32 C31 Ti3 74.1(2) . . ?
C35 C31 Ti3 74.7(2) . . ?
Si1 C31 Ti3 115.87(18) . . ?
C33 C32 C31 108.9(3) . . ?
C33 C32 C39 125.6(3) . . ?
C31 C32 C39 125.5(4) . . ?
C33 C32 Ti3 74.9(2) . . ?
C31 C32 Ti3 69.7(2) . . ?
C39 C32 Ti3 120.7(2) . . ?
C32 C33 C34 108.1(3) . . ?
C32 C33 C38 127.5(4) . . ?
C34 C33 C38 124.3(4) . . ?
C32 C33 Ti3 71.1(2) . . ?
C34 C33 Ti3 73.4(2) . . ?
C38 C33 Ti3 123.9(3) . . ?
C35 C34 C33 108.2(3) . . ?
C35 C34 C37 127.9(4) . . ?
C33 C34 C37 124.0(4) . . ?
C35 C34 Ti3 71.0(2) . . ?
C33 C34 Ti3 72.1(2) . . ?
C37 C34 Ti3 123.5(3) . . ?
C34 C35 C31 109.1(3) . . ?
C34 C35 C36 124.1(4) . . ?
C31 C35 C36 126.9(4) . . ?
C34 C35 Ti3 75.2(2) . . ?
C31 C35 Ti3 69.3(2) . . ?
C36 C35 Ti3 121.4(3) . . ?
C42 C41 C45 106.2(4) . . ?
C42 C41 Si4 131.0(3) . . ?
C45 C41 Si4 122.8(3) . . ?
C42 C41 Ti4 75.0(2) . . ?
C45 C41 Ti4 74.9(2) . . ?
Si4 C41 Ti4 115.39(18) . . ?
C43 C42 C41 109.0(3) . . ?
C43 C42 C49 124.1(4) . . ?
C41 C42 C49 126.9(4) . . ?
C43 C42 Ti4 75.6(2) . . ?
C41 C42 Ti4 69.27(19) . . ?
C49 C42 Ti4 120.8(3) . . ?
C42 C43 C44 108.2(3) . . ?
C42 C43 C48 127.7(4) . . ?
C44 C43 C48 124.1(4) . . ?
C42 C43 Ti4 70.6(2) . . ?
C44 C43 Ti4 72.8(2) . . ?
C48 C43 Ti4 124.8(3) . . ?
C45 C44 C43 108.2(3) . . ?
C45 C44 C47 126.9(4) . . ?
C43 C44 C47 124.9(4) . . ?
C45 C44 Ti4 70.8(2) . . ?
C43 C44 Ti4 73.0(2) . . ?
C47 C44 Ti4 124.4(3) . . ?
C44 C45 C41 108.3(3) . . ?
C44 C45 C46 126.6(3) . . ?
C41 C45 C46 125.1(4) . . ?
C44 C45 Ti4 75.2(2) . . ?
C41 C45 Ti4 69.0(2) . . ?
C46 C45 Ti4 120.9(2) . . ?
C1H C2H C3H 111.7(6) . . ?
C4H C3H C2H 119.3(9) . . ?
C5H C4H C3H 112.3(11) . . ?
C4H C5H C6H 107.5(15) . . ?

loop_
_geom_bond_atom_site_label_1
_geom_bond_atom_site_label_2
_geom_bond_distance
_geom_bond_site_symmetry_2
_geom_bond_publ_flag
Ti1 O1 1.846(2) . ?
Ti1 O3 1.849(3) . ?
Ti1 O7 1.862(3) . ?
Ti1 C11 2.399(4) . ?
Ti1 C14 2.401(4) . ?
Ti1 C15 2.408(4) . ?
Ti1 C12 2.411(4) . ?
Ti1 C13 2.435(4) . ?
Ti1 Ti3 3.3497(11) . ?
Ti2 O2 1.851(3) . ?
Ti2 O1 1.846(2) . ?
Ti2 O4 1.869(3) . ?
Ti2 C21 2.386(4) . ?
Ti2 C25 2.399(4) . ?
Ti2 C22 2.419(4) . ?
Ti2 C23 2.432(4) . ?
Ti2 C24 2.433(4) . ?
Ti2 Ti4 3.3490(11) . ?
Ti3 O7 1.804(2) . ?
Ti3 O5 1.834(3) . ?
Ti3 Cl1 2.3088(13) . ?
Ti3 C31 2.321(4) . ?
Ti3 C32 2.380(4) . ?
Ti3 C35 2.393(4) . ?
Ti3 C33 2.429(4) . ?
Ti3 C34 2.447(4) . ?
Ti4 O4 1.798(3) . ?
Ti4 O6 1.837(3) . ?
Ti4 C41 2.309(4) . ?
Ti4 Cl2 2.3132(13) . ?
Ti4 C45 2.388(4) . ?
Ti4 C42 2.385(4) . ?
Ti4 C44 2.446(4) . ?
Ti4 C43 2.449(4) . ?
Si1 O3 1.660(3) . ?
Si1 C31 1.891(4) . ?
Si1 C1 1.882(4) . ?
Si1 C2 1.873(4) . ?
Si2 O6 1.655(3) . ?
Si2 C8 1.871(5) . ?
Si2 C21 1.900(4) . ?
Si2 C7 1.886(5) . ?
Si3 O5 1.653(3) . ?
Si3 C3 1.872(5) . ?
Si3 C4 1.864(5) . ?
Si3 C11 1.902(4) . ?
Si4 O2 1.659(3) . ?
Si4 C5 1.874(4) . ?
Si4 C6 1.875(4) . ?
Si4 C41 1.902(4) . ?
C11 C12 1.450(5) . ?
C11 C15 1.444(6) . ?
C12 C13 1.409(6) . ?
C12 C19 1.521(6) . ?
C13 C14 1.434(6) . ?
C13 C18 1.517(6) . ?
C14 C15 1.422(5) . ?
C14 C17 1.514(6) . ?
C15 C16 1.508(5) . ?
C21 C22 1.440(6) . ?
C21 C25 1.449(5) . ?
C22 C23 1.435(6) . ?
C22 C29 1.500(5) . ?
C23 C24 1.427(6) . ?
C23 C28 1.515(6) . ?
C24 C25 1.425(6) . ?
C24 C27 1.518(6) . ?
C25 C26 1.510(6) . ?
C31 C32 1.459(5) . ?
C31 C35 1.455(5) . ?
C32 C33 1.410(6) . ?
C32 C39 1.516(5) . ?
C33 C34 1.445(5) . ?
C33 C38 1.516(6) . ?
C34 C35 1.408(6) . ?
C34 C37 1.516(6) . ?
C35 C36 1.511(5) . ?
C41 C42 1.443(5) . ?
C41 C45 1.458(5) . ?
C42 C43 1.408(6) . ?
C42 C49 1.520(5) . ?
C43 C44 1.441(5) . ?
C43 C48 1.513(6) . ?
C44 C45 1.414(6) . ?
C44 C47 1.506(6) . ?
C45 C46 1.509(5) . ?
C1H C2H 1.483(9) . ?
C2H C3H 1.548(10) . ?
C3H C4H 1.531(15) . ?
C4H C5H 1.38(2) . ?
C5H C6H 1.49(2) . ?
